data_7018061
loop_
_publ_author_name
'Xie, Xiaochen'
'Haddow, Mairi F.'
'Mansell, Stephen M.'
'Norman, Nicholas C.'
'Russell, Christopher A.'

_publ_section_title
;
 Diborane(4) compounds with bidentate diamino groups.
;
_journal_issue 7
_journal_name_full 'Dalton transactions (Cambridge, England : 2003)'
_journal_page_first 2140
_journal_page_last 2147
_journal_paper_doi 10.1039/c2dt11936f
_journal_volume 41
_journal_year 2012
_chemical_formula_moiety 'C24 H44 B2 N4 Sn4'
_chemical_formula_sum 'C24 H44 B2 N4 Sn4'
_chemical_formula_weight 885.01
_chemical_name_systematic
;
?
;
_space_group_IT_number 15
_symmetry_cell_setting monoclinic
_symmetry_space_group_name_Hall '-C 2yc'
_symmetry_space_group_name_H-M 'C 1 2/c 1'
_atom_sites_solution_hydrogens geom
_atom_sites_solution_primary direct
_atom_sites_solution_secondary difmap
_audit_creation_method SHELXL-97
_cell_angle_alpha 90.00
_cell_angle_beta 90.118(6)
_cell_angle_gamma 90.00
_cell_formula_units_Z 4
_cell_length_a 15.5153(15)
_cell_length_b 14.5908(14)
_cell_length_c 14.6299(15)
_cell_measurement_reflns_used 7899
_cell_measurement_temperature 100(2)
_cell_measurement_theta_max 27.4375
_cell_measurement_theta_min 2.367
_cell_volume 3311.9(6)
_computing_cell_refinement 'APEX-II and SAINT (Bruker, 2001)'
_computing_data_collection 'APEX-II (Bruker, 2004)'
_computing_data_reduction 'SAINT v7.51A (BRUKER)'
_computing_molecular_graphics SHELXTL
_computing_publication_material SHELXTL
_computing_structure_refinement 'SHELXL-97 (Sheldrick, 1997)'
_computing_structure_solution 'SHELXS-97 (Sheldrick, 1990)'
_diffrn_ambient_temperature 100(2)
_diffrn_detector_area_resol_mean '4096x4096pixels / 62x62mm'
_diffrn_measured_fraction_theta_full 0.992
_diffrn_measured_fraction_theta_max 0.992
_diffrn_measurement_device_type 'Bruker Kappa-APEX-II area-detector'
_diffrn_measurement_method '\f and \w scans'
_diffrn_radiation_monochromator graphite
_diffrn_radiation_source 'fine-focus sealed tube'
_diffrn_radiation_type MoK\a
_diffrn_radiation_wavelength 0.71073
_diffrn_reflns_av_R_equivalents 0.0288
_diffrn_reflns_av_sigmaI/netI 0.0307
_diffrn_reflns_limit_h_max 20
_diffrn_reflns_limit_h_min -18
_diffrn_reflns_limit_k_max 17
_diffrn_reflns_limit_k_min -18
_diffrn_reflns_limit_l_max 18
_diffrn_reflns_limit_l_min -16
_diffrn_reflns_number 15207
_diffrn_reflns_theta_full 27.49
_diffrn_reflns_theta_max 27.49
_diffrn_reflns_theta_min 1.39
_exptl_absorpt_coefficient_mu 2.999
_exptl_absorpt_correction_T_max 0.96928
_exptl_absorpt_correction_T_min 0.84903
_exptl_absorpt_correction_type multi-scan
_exptl_absorpt_process_details 'SADABS-2008/1 - Bruker AXS'
_exptl_crystal_colour Colourless
_exptl_crystal_density_diffrn 1.775
_exptl_crystal_density_method 'not measured'
_exptl_crystal_description Block
_exptl_crystal_F_000 1704
_exptl_crystal_size_max 0.03
_exptl_crystal_size_mid 0.02
_exptl_crystal_size_min 0.01
_refine_diff_density_max 1.315
_refine_diff_density_min -0.827
_refine_diff_density_rms 0.165
_refine_ls_extinction_method none
_refine_ls_goodness_of_fit_ref 1.166
_refine_ls_hydrogen_treatment constr
_refine_ls_matrix_type full
_refine_ls_number_parameters 161
_refine_ls_number_reflns 3776
_refine_ls_number_restraints 0
_refine_ls_restrained_S_all 1.166
_refine_ls_R_factor_all 0.0314
_refine_ls_R_factor_gt 0.0269
_refine_ls_shift/su_max 0.001
_refine_ls_shift/su_mean 0.000
_refine_ls_structure_factor_coef Fsqd
_refine_ls_weighting_details 'calc w=1/[\s^2^(Fo^2^)+(0.0104P)^2^+12.1387P] where P=(Fo^2^+2Fc^2^)/3'
_refine_ls_weighting_scheme calc
_refine_ls_wR_factor_gt 0.0509
_refine_ls_wR_factor_ref 0.0518
_reflns_number_gt 3485
_reflns_number_total 3776
_reflns_threshold_expression >2sigma(I)
_cod_data_source_file c2dt11936f.txt
_cod_data_source_block 5
_cod_depositor_comments
;
The following automatic conversions were performed:

'_symmetry_cell_setting' value 'Monoclinic' changed to 'monoclinic'
according to /home/saulius/struct/CIF-dictionaries/cif_core.dic
dictionary named 'cif_core.dic' version 2.4.1 from 2010-06-29.

Automatic conversion script
Id: cif_fix_values 1715 2011-07-08 13:25:40Z adriana 
;
_cod_original_sg_symbol_H-M C2/c
_cod_database_code 7018061

loop_
_symmetry_equiv_pos_as_xyz
'x, y, z'
'-x, y, -z+1/2'
'x+1/2, y+1/2, z'
'-x+1/2, y+1/2, -z+1/2'
'-x, -y, -z'
'x, -y, z-1/2'
'-x+1/2, -y+1/2, -z'
'x+1/2, -y+1/2, z-1/2'

loop_
_atom_site_label
_atom_site_type_symbol
_atom_site_fract_x
_atom_site_fract_y
_atom_site_fract_z
_atom_site_U_iso_or_equiv
_atom_site_adp_type
_atom_site_occupancy
_atom_site_symmetry_multiplicity
_atom_site_calc_flag
_atom_site_refinement_flags
Sn1 Sn 0.20384(2) 0.425795(18) 0.21892(2) 0.01845(7) Uani 1 1 d .
Sn2 Sn 0.02076(2) 0.25421(2) 0.46520(2) 0.02146(7) Uani 1 1 d .
B1 B 0.0000 0.3965(4) 0.2500 0.0160(15) Uani 1 2 d S
B2 B 0.0000 0.2792(5) 0.2500 0.0166(15) Uani 1 2 d S
N1 N 0.0741(2) 0.4549(2) 0.2341(3) 0.0163(8) Uani 1 1 d .
N2 N 0.0106(2) 0.2206(2) 0.3290(3) 0.0168(8) Uani 1 1 d .
C1 C 0.0446(3) 0.5459(3) 0.2402(3) 0.0153(10) Uani 1 1 d .
C2 C 0.0889(3) 0.6279(3) 0.2297(3) 0.0180(10) Uani 1 1 d .
H2 H 0.1488 0.6281 0.2163 0.022 Uiso 1 1 calc R
C3 C 0.0436(3) 0.7105(3) 0.2392(3) 0.0213(11) Uani 1 1 d .
H3 H 0.0728 0.7670 0.2309 0.026 Uiso 1 1 calc R
C4 C 0.0063(3) 0.1295(2) 0.2967(3) 0.0178(10) Uani 1 1 d .
C5 C 0.0128(3) 0.0469(3) 0.3454(3) 0.0219(10) Uani 1 1 d .
H5 H 0.0209 0.0466 0.4098 0.026 Uiso 1 1 calc R
C6 C 0.0069(3) -0.0347(3) 0.2960(4) 0.0315(13) Uani 1 1 d .
H6 H 0.0125 -0.0914 0.3272 0.038 Uiso 1 1 calc R
C7 C 0.2669(3) 0.5026(4) 0.3221(4) 0.0344(13) Uani 1 1 d .
H7A H 0.2311 0.5553 0.3389 0.052 Uiso 1 1 calc R
H7B H 0.3226 0.5243 0.2992 0.052 Uiso 1 1 calc R
H7C H 0.2761 0.4638 0.3759 0.052 Uiso 1 1 calc R
C8 C 0.2377(4) 0.4710(4) 0.0848(4) 0.0388(14) Uani 1 1 d .
H8A H 0.2132 0.4290 0.0394 0.058 Uiso 1 1 calc R
H8B H 0.3006 0.4719 0.0788 0.058 Uiso 1 1 calc R
H8C H 0.2149 0.5328 0.0747 0.058 Uiso 1 1 calc R
C9 C 0.2174(3) 0.2811(3) 0.2336(4) 0.0311(12) Uani 1 1 d .
H9A H 0.2156 0.2649 0.2985 0.047 Uiso 1 1 calc R
H9B H 0.2726 0.2617 0.2075 0.047 Uiso 1 1 calc R
H9C H 0.1701 0.2503 0.2014 0.047 Uiso 1 1 calc R
C10 C 0.0478(5) 0.3959(4) 0.4714(5) 0.063(2) Uani 1 1 d .
H10A H 0.1021 0.4085 0.4397 0.095 Uiso 1 1 calc R
H10B H 0.0527 0.4150 0.5354 0.095 Uiso 1 1 calc R
H10C H 0.0010 0.4302 0.4418 0.095 Uiso 1 1 calc R
C11 C 0.1270(3) 0.1789(4) 0.5165(4) 0.0353(13) Uani 1 1 d .
H11A H 0.1065 0.1214 0.5435 0.053 Uiso 1 1 calc R
H11B H 0.1568 0.2151 0.5634 0.053 Uiso 1 1 calc R
H11C H 0.1670 0.1653 0.4665 0.053 Uiso 1 1 calc R
C12 C -0.1011(4) 0.2166(6) 0.5222(5) 0.070(2) Uani 1 1 d .
H12A H -0.1434 0.2649 0.5096 0.105 Uiso 1 1 calc R
H12B H -0.0951 0.2088 0.5885 0.105 Uiso 1 1 calc R
H12C H -0.1207 0.1590 0.4948 0.105 Uiso 1 1 calc R

loop_
_atom_site_aniso_label
_atom_site_aniso_U_11
_atom_site_aniso_U_22
_atom_site_aniso_U_33
_atom_site_aniso_U_23
_atom_site_aniso_U_13
_atom_site_aniso_U_12
Sn1 0.01205(12) 0.01546(13) 0.02783(16) 0.00315(13) 0.00074(16) 0.00253(12)
Sn2 0.02255(14) 0.02260(15) 0.01921(14) 0.00022(14) -0.00084(17) 0.00545(13)
B1 0.017(4) 0.012(3) 0.020(4) 0.000 -0.003(3) 0.000
B2 0.011(3) 0.014(3) 0.024(4) 0.000 0.000(3) 0.000
N1 0.0141(18) 0.0083(15) 0.027(2) -0.0008(15) -0.0007(17) 0.0002(13)
N2 0.0195(19) 0.0093(16) 0.022(2) 0.0011(14) -0.0013(17) -0.0005(14)
C1 0.014(2) 0.0085(18) 0.024(3) -0.0005(16) -0.0001(18) 0.0016(15)
C2 0.014(2) 0.0140(19) 0.026(3) -0.0016(18) -0.003(2) -0.0037(16)
C3 0.018(2) 0.0098(19) 0.036(3) -0.0014(18) -0.004(2) -0.0016(17)
C4 0.016(2) 0.0089(18) 0.029(3) 0.0021(19) 0.0028(19) -0.0010(15)
C5 0.025(2) 0.016(2) 0.024(2) 0.0015(19) -0.001(2) -0.0011(19)
C6 0.034(3) 0.012(2) 0.049(3) 0.006(2) 0.001(3) 0.0008(19)
C7 0.024(3) 0.034(3) 0.046(3) 0.002(3) -0.013(3) -0.001(2)
C8 0.033(3) 0.046(3) 0.038(3) 0.010(3) 0.014(3) 0.009(3)
C9 0.023(3) 0.020(2) 0.050(4) 0.007(2) 0.005(3) 0.009(2)
C10 0.127(7) 0.028(3) 0.035(3) -0.013(3) -0.038(4) 0.013(3)
C11 0.036(3) 0.038(3) 0.033(3) -0.001(2) -0.007(3) 0.017(2)
C12 0.030(3) 0.146(8) 0.033(4) 0.019(4) 0.013(3) -0.002(4)

loop_
_atom_type_symbol
_atom_type_description
_atom_type_scat_dispersion_real
_atom_type_scat_dispersion_imag
_atom_type_scat_source
C C 0.0033 0.0016 'International Tables Vol C Tables 4.2.6.8 and 6.1.1.4'
H H 0.0000 0.0000 'International Tables Vol C Tables 4.2.6.8 and 6.1.1.4'
B B 0.0013 0.0007 'International Tables Vol C Tables 4.2.6.8 and 6.1.1.4'
N N 0.0061 0.0033 'International Tables Vol C Tables 4.2.6.8 and 6.1.1.4'
Sn Sn -0.6537 1.4246 'International Tables Vol C Tables 4.2.6.8 and 6.1.1.4'

loop_
_geom_angle_atom_site_label_1
_geom_angle_atom_site_label_2
_geom_angle_atom_site_label_3
_geom_angle
_geom_angle_site_symmetry_1
_geom_angle_site_symmetry_3
N1 Sn1 C7 105.23(18) . .
N1 Sn1 C9 106.73(16) . .
C7 Sn1 C9 114.0(2) . .
N1 Sn1 C8 106.05(19) . .
C7 Sn1 C8 112.1(2) . .
C9 Sn1 C8 111.9(2) . .
N2 Sn2 C10 106.8(2) . .
N2 Sn2 C11 106.12(18) . .
C10 Sn2 C11 109.8(2) . .
N2 Sn2 C12 104.5(2) . .
C10 Sn2 C12 114.2(3) . .
C11 Sn2 C12 114.6(2) . .
N1 B1 N1 108.0(5) . 2
N1 B1 B2 126.0(2) . .
N1 B1 B2 126.0(2) 2 .
N2 B2 N2 107.5(5) . 2
N2 B2 B1 126.2(3) . .
N2 B2 B1 126.2(3) 2 .
C1 N1 B1 106.7(4) . .
C1 N1 Sn1 121.1(3) . .
B1 N1 Sn1 131.9(3) . .
C4 N2 B2 106.5(4) . .
C4 N2 Sn2 123.5(3) . .
B2 N2 Sn2 129.8(3) . .
C2 C1 N1 130.2(4) . .
C2 C1 C1 120.4(2) . 2
N1 C1 C1 109.3(2) . 2
C1 C2 C3 118.8(4) . .
C1 C2 H2 120.6 . .
C3 C2 H2 120.6 . .
C3 C3 C2 120.8(2) 2 .
C3 C3 H3 119.6 2 .
C2 C3 H3 119.6 . .
C4 C4 C5 120.8(3) 2 .
C4 C4 N2 109.7(2) 2 .
C5 C4 N2 129.5(4) . .
C6 C5 C4 117.7(5) . .
C6 C5 H5 121.1 . .
C4 C5 H5 121.1 . .
C6 C6 C5 121.4(3) 2 .
C6 C6 H6 119.3 2 .
C5 C6 H6 119.3 . .
Sn1 C7 H7A 109.5 . .
Sn1 C7 H7B 109.5 . .
H7A C7 H7B 109.5 . .
Sn1 C7 H7C 109.5 . .
H7A C7 H7C 109.5 . .
H7B C7 H7C 109.5 . .
Sn1 C8 H8A 109.5 . .
Sn1 C8 H8B 109.5 . .
H8A C8 H8B 109.5 . .
Sn1 C8 H8C 109.5 . .
H8A C8 H8C 109.5 . .
H8B C8 H8C 109.5 . .
Sn1 C9 H9A 109.5 . .
Sn1 C9 H9B 109.5 . .
H9A C9 H9B 109.5 . .
Sn1 C9 H9C 109.5 . .
H9A C9 H9C 109.5 . .
H9B C9 H9C 109.5 . .
Sn2 C10 H10A 109.5 . .
Sn2 C10 H10B 109.5 . .
H10A C10 H10B 109.5 . .
Sn2 C10 H10C 109.5 . .
H10A C10 H10C 109.5 . .
H10B C10 H10C 109.5 . .
Sn2 C11 H11A 109.5 . .
Sn2 C11 H11B 109.5 . .
H11A C11 H11B 109.5 . .
Sn2 C11 H11C 109.5 . .
H11A C11 H11C 109.5 . .
H11B C11 H11C 109.5 . .
Sn2 C12 H12A 109.5 . .
Sn2 C12 H12B 109.5 . .
H12A C12 H12B 109.5 . .
Sn2 C12 H12C 109.5 . .
H12A C12 H12C 109.5 . .
H12B C12 H12C 109.5 . .

loop_
_geom_bond_atom_site_label_1
_geom_bond_atom_site_label_2
_geom_bond_distance
_geom_bond_site_symmetry_2
Sn1 N1 2.070(4) .
Sn1 C7 2.118(5) .
Sn1 C9 2.132(4) .
Sn1 C8 2.137(5) .
Sn2 N2 2.058(4) .
Sn2 C10 2.112(5) .
Sn2 C11 2.118(5) .
Sn2 C12 2.140(6) .
B1 N1 1.449(5) .
B1 N1 1.449(5) 2
B1 B2 1.712(9) .
B2 N2 1.447(5) .
B2 N2 1.447(5) 2
N1 C1 1.406(5) .
N2 C4 1.412(5) .
C1 C2 1.389(5) .
C1 C1 1.415(8) 2
C2 C3 1.402(6) .
C2 H2 0.9500 .
C3 C3 1.389(9) 2
C3 H3 0.9500 .
C4 C4 1.381(10) 2
C4 C5 1.403(6) .
C5 C6 1.395(6) .
C5 H5 0.9500 .
C6 C6 1.362(11) 2
C6 H6 0.9500 .
C7 H7A 0.9800 .
C7 H7B 0.9800 .
C7 H7C 0.9800 .
C8 H8A 0.9800 .
C8 H8B 0.9800 .
C8 H8C 0.9800 .
C9 H9A 0.9800 .
C9 H9B 0.9800 .
C9 H9C 0.9800 .
C10 H10A 0.9800 .
C10 H10B 0.9800 .
C10 H10C 0.9800 .
C11 H11A 0.9800 .
C11 H11B 0.9800 .
C11 H11C 0.9800 .
C12 H12A 0.9800 .
C12 H12B 0.9800 .
C12 H12C 0.9800 .

loop_
_geom_torsion_atom_site_label_1
_geom_torsion_atom_site_label_2
_geom_torsion_atom_site_label_3
_geom_torsion_atom_site_label_4
_geom_torsion
_geom_torsion_site_symmetry_1
_geom_torsion_site_symmetry_4
N1 B1 B2 N2 93.4(3) . .
N1 B1 B2 N2 -86.6(3) 2 .
N1 B1 B2 N2 -86.6(3) . 2
N1 B1 B2 N2 93.4(3) 2 2
N1 B1 N1 C1 -0.1(2) 2 .
B2 B1 N1 C1 179.9(2) . .
N1 B1 N1 Sn1 173.2(4) 2 .
B2 B1 N1 Sn1 -6.8(4) . .
C7 Sn1 N1 C1 50.0(4) . .
C9 Sn1 N1 C1 171.5(3) . .
C8 Sn1 N1 C1 -69.0(4) . .
C7 Sn1 N1 B1 -122.5(3) . .
C9 Sn1 N1 B1 -1.0(4) . .
C8 Sn1 N1 B1 118.5(3) . .
N2 B2 N2 C4 0.0(2) 2 .
B1 B2 N2 C4 -180.0(2) . .
N2 B2 N2 Sn2 -175.4(4) 2 .
B1 B2 N2 Sn2 4.6(4) . .
C10 Sn2 N2 C4 169.7(4) . .
C11 Sn2 N2 C4 52.6(4) . .
C12 Sn2 N2 C4 -68.9(4) . .
C10 Sn2 N2 B2 -15.5(4) . .
C11 Sn2 N2 B2 -132.6(3) . .
C12 Sn2 N2 B2 105.9(4) . .
B1 N1 C1 C2 -179.3(4) . .
Sn1 N1 C1 C2 6.5(7) . .
B1 N1 C1 C1 0.4(6) . 2
Sn1 N1 C1 C1 -173.9(4) . 2
N1 C1 C2 C3 179.9(5) . .
C1 C1 C2 C3 0.3(8) 2 .
C1 C2 C3 C3 1.4(9) . 2
B2 N2 C4 C4 -0.1(6) . 2
Sn2 N2 C4 C4 175.8(4) . 2
B2 N2 C4 C5 -179.9(4) . .
Sn2 N2 C4 C5 -4.1(7) . .
C4 C4 C5 C6 0.6(8) 2 .
N2 C4 C5 C6 -179.5(5) . .
C4 C5 C6 C6 -1.6(9) . 2
